data_4023788
loop_
_publ_author_name
'Masaki Yamamura'
'Naokazu Kano'
'Takayuki Kawashima'
'Tomonari Matsumoto'
'Jun Harada'
'Keiichiro Ogawa'

_publ_contact_author_address
;
Department of Chemistry, Graduate School of Science,
The University of Tokyo,
7-3-1 Hongo, Bunkyo-ku, Tokyo, 113-0033, Japan
;
_publ_contact_author_email takayuki@chem.s.u-tokyo.ac.jp
_publ_contact_author_fax +81-5800-6899
_publ_contact_author_name 'Takayuki Kawashima'
_publ_contact_author_phone +81-5841-4338
_publ_section_title
;
 Crucial Role of N...Si Interactions in the Solid-State
 Coloration of Disilylazobenzenes
;
_journal_name_full 'Journal of Organic Chemistry'
_journal_page_first 8244
_journal_page_last 8249
_journal_paper_doi 10.1021/jo801334a
_journal_volume 73
_journal_year 2008
_chemical_formula_moiety 'C38 H32 F2 N2 Si2'
_chemical_formula_sum 'C38 H32 F2 N2 Si2'
_chemical_formula_weight 610.84
_chemical_name_systematic
;
2,2'-Bis(fluorodiphenylsilyl)-4,4'-dimethylazobenzene
;
_space_group_IT_number 2
_symmetry_cell_setting triclinic
_symmetry_space_group_name_Hall '-P 1'
_symmetry_space_group_name_H-M 'P -1'
_atom_sites_solution_hydrogens geom
_atom_sites_solution_primary direct
_atom_sites_solution_secondary difmap
_audit_creation_method SHELXL-97
_cell_angle_alpha 92.725(6)
_cell_angle_beta 105.385(6)
_cell_angle_gamma 97.941(6)
_cell_formula_units_Z 1
_cell_length_a 7.916(4)
_cell_length_b 8.961(4)
_cell_length_c 11.390(5)
_cell_measurement_reflns_used 2465
_cell_measurement_temperature 120(2)
_cell_measurement_theta_max 27.4835
_cell_measurement_theta_min 3.0863
_cell_volume 768.5(6)
_computing_cell_refinement 'CrystalClear (Rigaku Corp., 2000)'
_computing_data_collection 'CrystalClear (Rigaku Corp., 2000)'
_computing_data_reduction 'CrystalClear (Rigaku Corp., 2000)'
_computing_molecular_graphics 'ORTEP-3 for Windows ver 1.08 (Farrugia, 1997-2005)'
_computing_structure_refinement 'SHELXL-97 (Sheldrick, 1997)'
_computing_structure_solution 'SHELXS-97 (Sheldrick, 1990)'
_diffrn_ambient_temperature 120(2)
_diffrn_detector_area_resol_mean 14.5666
_diffrn_measured_fraction_theta_full 0.974
_diffrn_measured_fraction_theta_max 0.974
_diffrn_measurement_details
;
scan:
    Number of images: 600
               Slice: -70.0000 - 110.0000
         Image width: 0.3000
            Exp time: 12.0000
       Rotation axis: Omega
               Omega: 0.0000
                 Chi: 45.0000
                 Phi: 0.0000
                 XTD: 44.9962
              2theta: 19.6199
scan:
    Number of images: 600
               Slice: -70.0000 - 110.0000
         Image width: 0.3000
            Exp time: 12.0000
       Rotation axis: Omega
               Omega: 0.0000
                 Chi: 45.0000
                 Phi: 90.0000
                 XTD: 44.9962
              2theta: 19.6199

;
_diffrn_measurement_device
;
Mercury CCD (2x2 bin mode)
;
_diffrn_measurement_device_details
;
AFC8: Eulerian 3-circle
;
_diffrn_measurement_method dtprofit.ref
_diffrn_orient_matrix_type d*Trek
_diffrn_orient_matrix_UB_11 -0.0722
_diffrn_orient_matrix_UB_12 -0.0100
_diffrn_orient_matrix_UB_13 -0.1108
_diffrn_orient_matrix_UB_21 -0.0982
_diffrn_orient_matrix_UB_22 0.0403
_diffrn_orient_matrix_UB_23 0.0391
_diffrn_orient_matrix_UB_31 0.0072
_diffrn_orient_matrix_UB_32 0.0809
_diffrn_orient_matrix_UB_33 -0.0420
_diffrn_radiation_detector CCD
_diffrn_radiation_monochromator graphite
_diffrn_radiation_source 'fine-focus sealed tube'
_diffrn_radiation_type MoK\a
_diffrn_radiation_wavelength 0.71070
_diffrn_reflns_av_R_equivalents 0.0124
_diffrn_reflns_av_sigmaI/netI 0.0332
_diffrn_reflns_limit_h_max 9
_diffrn_reflns_limit_h_min -9
_diffrn_reflns_limit_k_max 9
_diffrn_reflns_limit_k_min -10
_diffrn_reflns_limit_l_max 13
_diffrn_reflns_limit_l_min -12
_diffrn_reflns_number 4942
_diffrn_reflns_reduction_process 'Lp corrections applied'
_diffrn_reflns_theta_full 25.00
_diffrn_reflns_theta_max 25.00
_diffrn_reflns_theta_min 3.09
_diffrn_source_current 40.0000
_diffrn_source_voltage 50.0000
_exptl_absorpt_coefficient_mu 0.159
_exptl_absorpt_correction_T_max 0.9614
_exptl_absorpt_correction_T_min 0.9466
_exptl_absorpt_correction_type multi-scan
_exptl_absorpt_process_details
;
Jacobson, R. (1998) Private communication
;
_exptl_crystal_colour Orange
_exptl_crystal_density_diffrn 1.320
_exptl_crystal_density_method 'not measured'
_exptl_crystal_description Block
_exptl_crystal_F_000 320
_exptl_crystal_size_max 0.35
_exptl_crystal_size_mid 0.25
_exptl_crystal_size_min 0.20
_refine_diff_density_max 0.341
_refine_diff_density_min -0.296
_refine_diff_density_rms 0.047
_refine_ls_extinction_method none
_refine_ls_goodness_of_fit_ref 1.101
_refine_ls_hydrogen_treatment riding
_refine_ls_matrix_type full
_refine_ls_number_parameters 200
_refine_ls_number_reflns 2642
_refine_ls_number_restraints 0
_refine_ls_restrained_S_all 1.101
_refine_ls_R_factor_all 0.0422
_refine_ls_R_factor_gt 0.0369
_refine_ls_shift/su_max 0.000
_refine_ls_shift/su_mean 0.000
_refine_ls_structure_factor_coef Fsqd
_refine_ls_weighting_details 'calc w=1/['s^2^(Fo^2^)+(0.0579P)^2^+0.2198P] where P=(Fo^2^+2Fc^2^)/3'
_refine_ls_weighting_scheme calc
_refine_ls_wR_factor_gt 0.1049
_refine_ls_wR_factor_ref 0.1092
_reflns_number_gt 2283
_reflns_number_total 2642
_reflns_threshold_expression >2sigma(I)
_cod_data_source_file jo801334a_si_001.cif
_cod_data_source_block e4a
_cod_depositor_comments
;
The following automatic conversions were performed:
'_exptl_absorpt_correction_type' value 'Multi-scan' changed to
'multi-scan' according to
'/home/saulius/struct/CIF-dictionaries/cif_core.dic' dictionary named
'cif_core.dic' version 2.4.1 from 2010-06-29.

Automatic conversion script
Id: cif_fix_enum 1527 2010-12-29 10:47:43Z saulius 
;
_cod_database_code 4023788

loop_
_symmetry_equiv_pos_as_xyz
'x, y, z'
'-x, -y, -z'

loop_
_atom_site_label
_atom_site_type_symbol
_atom_site_fract_x
_atom_site_fract_y
_atom_site_fract_z
_atom_site_U_iso_or_equiv
_atom_site_adp_type
_atom_site_occupancy
_atom_site_symmetry_multiplicity
_atom_site_calc_flag
_atom_site_refinement_flags
_atom_site_disorder_assembly
_atom_site_disorder_group
Si1 Si 0.32019(6) 0.23993(5) 0.74355(4) 0.01921(17) Uani 1 1 d . . .
F1 F 0.48263(14) 0.37454(12) 0.80124(9) 0.0291(3) Uani 1 1 d . . .
C1 C 0.2236(2) 0.2929(2) 0.58493(15) 0.0184(4) Uani 1 1 d . . .
C2 C 0.2745(2) 0.43550(19) 0.54999(16) 0.0198(4) Uani 1 1 d . . .
H1 H 0.3669 0.5037 0.6055 0.024 Uiso 1 1 calc R . .
C3 C 0.1932(2) 0.4809(2) 0.43512(16) 0.0213(4) Uani 1 1 d . . .
C4 C 0.0571(2) 0.3794(2) 0.35497(16) 0.0232(4) Uani 1 1 d . . .
H2 H -0.0015 0.4095 0.2777 0.028 Uiso 1 1 calc R . .
C5 C 0.0062(2) 0.2367(2) 0.38544(16) 0.0215(4) Uani 1 1 d . . .
H3 H -0.0852 0.1684 0.3293 0.026 Uiso 1 1 calc R . .
C6 C 0.0904(2) 0.19326(19) 0.49986(15) 0.0185(4) Uani 1 1 d . . .
N1 N 0.04657(18) 0.04926(16) 0.54124(13) 0.0189(3) Uani 1 1 d . . .
C7 C 0.4125(2) 0.05921(19) 0.75048(15) 0.0200(4) Uani 1 1 d . . .
C8 C 0.4989(2) 0.0143(2) 0.66558(16) 0.0245(4) Uani 1 1 d . . .
H4 H 0.5086 0.0762 0.6015 0.029 Uiso 1 1 calc R . .
C9 C 0.5713(3) -0.1194(2) 0.67301(17) 0.0291(5) Uani 1 1 d . . .
H5 H 0.6320 -0.1469 0.6156 0.035 Uiso 1 1 calc R . .
C10 C 0.5542(3) -0.2116(2) 0.76444(18) 0.0309(5) Uani 1 1 d . . .
H6 H 0.6020 -0.3034 0.7694 0.037 Uiso 1 1 calc R . .
C11 C 0.4672(3) -0.1701(2) 0.84906(17) 0.0285(4) Uani 1 1 d . . .
H7 H 0.4549 -0.2339 0.9115 0.034 Uiso 1 1 calc R . .
C12 C 0.3985(2) -0.0362(2) 0.84234(16) 0.0240(4) Uani 1 1 d . . .
H8 H 0.3406 -0.0083 0.9013 0.029 Uiso 1 1 calc R . .
C13 C 0.1716(2) 0.2464(2) 0.84537(15) 0.0207(4) Uani 1 1 d . . .
C14 C 0.2148(2) 0.3581(2) 0.94258(16) 0.0245(4) Uani 1 1 d . . .
H9 H 0.3157 0.4336 0.9529 0.029 Uiso 1 1 calc R . .
C15 C 0.1129(3) 0.3611(2) 1.02462(18) 0.0311(5) Uani 1 1 d . . .
H10 H 0.1457 0.4369 1.0913 0.037 Uiso 1 1 calc R . .
C16 C -0.0371(3) 0.2531(2) 1.00920(18) 0.0304(5) Uani 1 1 d . . .
H11 H -0.1069 0.2546 1.0653 0.036 Uiso 1 1 calc R . .
C17 C -0.0841(3) 0.1438(2) 0.91210(17) 0.0281(4) Uani 1 1 d . . .
H12 H -0.1880 0.0712 0.9006 0.034 Uiso 1 1 calc R . .
C18 C 0.0189(2) 0.1387(2) 0.83101(16) 0.0240(4) Uani 1 1 d . . .
H13 H -0.0141 0.0618 0.7652 0.029 Uiso 1 1 calc R . .
C19 C 0.2497(3) 0.6354(2) 0.39953(18) 0.0274(4) Uani 1 1 d . . .
H14 H 0.3390 0.6299 0.3548 0.041 Uiso 1 1 calc R . .
H15 H 0.3004 0.7053 0.4733 0.041 Uiso 1 1 calc R . .
H16 H 0.1466 0.6718 0.3473 0.041 Uiso 1 1 calc R . .

loop_
_atom_site_aniso_label
_atom_site_aniso_U_11
_atom_site_aniso_U_22
_atom_site_aniso_U_33
_atom_site_aniso_U_23
_atom_site_aniso_U_13
_atom_site_aniso_U_12
Si1 0.0187(3) 0.0204(3) 0.0167(3) 0.0007(2) 0.0031(2) 0.0007(2)
F1 0.0268(6) 0.0293(6) 0.0268(6) -0.0008(5) 0.0039(5) -0.0022(5)
C1 0.0166(8) 0.0211(9) 0.0181(8) 0.0001(7) 0.0055(7) 0.0037(7)
C2 0.0186(9) 0.0179(9) 0.0226(9) -0.0002(7) 0.0059(7) 0.0014(7)
C3 0.0231(9) 0.0203(10) 0.0248(9) 0.0041(8) 0.0124(8) 0.0059(7)
C4 0.0264(10) 0.0285(10) 0.0169(9) 0.0060(8) 0.0071(7) 0.0088(8)
C5 0.0218(9) 0.0225(10) 0.0184(9) -0.0008(7) 0.0036(7) 0.0024(7)
C6 0.0191(8) 0.0194(9) 0.0185(8) 0.0013(7) 0.0079(7) 0.0028(7)
N1 0.0178(7) 0.0193(8) 0.0186(7) 0.0009(6) 0.0043(6) 0.0010(6)
C7 0.0161(8) 0.0217(10) 0.0184(9) 0.0008(7) 0.0000(7) 0.0003(7)
C8 0.0261(10) 0.0267(10) 0.0195(9) 0.0023(8) 0.0056(7) 0.0014(8)
C9 0.0290(10) 0.0348(12) 0.0229(9) -0.0040(8) 0.0052(8) 0.0087(9)
C10 0.0314(11) 0.0258(11) 0.0307(11) -0.0007(8) -0.0020(8) 0.0099(8)
C11 0.0290(10) 0.0297(11) 0.0231(10) 0.0080(8) 0.0004(8) 0.0033(8)
C12 0.0203(9) 0.0319(11) 0.0181(9) 0.0028(8) 0.0026(7) 0.0036(8)
C13 0.0220(9) 0.0226(10) 0.0181(9) 0.0063(7) 0.0032(7) 0.0089(7)
C14 0.0247(9) 0.0222(10) 0.0255(9) 0.0022(8) 0.0043(8) 0.0053(7)
C15 0.0359(11) 0.0330(12) 0.0245(10) -0.0041(9) 0.0068(9) 0.0106(9)
C16 0.0311(11) 0.0393(12) 0.0261(10) 0.0029(9) 0.0146(8) 0.0111(9)
C17 0.0245(10) 0.0323(11) 0.0273(10) 0.0063(8) 0.0075(8) 0.0022(8)
C18 0.0256(10) 0.0253(10) 0.0202(9) 0.0017(8) 0.0050(7) 0.0043(8)
C19 0.0292(10) 0.0234(10) 0.0327(10) 0.0099(8) 0.0118(8) 0.0060(8)

loop_
_atom_type_symbol
_atom_type_description
_atom_type_scat_dispersion_real
_atom_type_scat_dispersion_imag
_atom_type_scat_source
C C 0.0033 0.0016 'International Tables Vol C Tables 4.2.6.8 and 6.1.1.4'
H H 0.0000 0.0000 'International Tables Vol C Tables 4.2.6.8 and 6.1.1.4'
N N 0.0061 0.0033 'International Tables Vol C Tables 4.2.6.8 and 6.1.1.4'
F F 0.0171 0.0103 'International Tables Vol C Tables 4.2.6.8 and 6.1.1.4'
Si Si 0.0817 0.0704 'International Tables Vol C Tables 4.2.6.8 and 6.1.1.4'

loop_
_geom_angle_atom_site_label_1
_geom_angle_atom_site_label_2
_geom_angle_atom_site_label_3
_geom_angle
_geom_angle_site_symmetry_1
_geom_angle_site_symmetry_3
_geom_angle_publ_flag
F1 Si1 C13 104.56(8) . . ?
F1 Si1 C7 107.57(8) . . ?
C13 Si1 C7 110.98(8) . . ?
F1 Si1 C1 103.73(7) . . ?
C13 Si1 C1 114.23(8) . . ?
C7 Si1 C1 114.74(8) . . ?
C2 C1 C6 117.76(15) . . ?
C2 C1 Si1 121.22(13) . . ?
C6 C1 Si1 120.92(13) . . ?
C1 C2 C3 121.80(16) . . ?
C1 C2 H1 119.1 . . ?
C3 C2 H1 119.1 . . ?
C4 C3 C2 118.31(16) . . ?
C4 C3 C19 120.77(16) . . ?
C2 C3 C19 120.92(16) . . ?
C5 C4 C3 121.40(16) . . ?
C5 C4 H2 119.3 . . ?
C3 C4 H2 119.3 . . ?
C4 C5 C6 119.31(16) . . ?
C4 C5 H3 120.3 . . ?
C6 C5 H3 120.3 . . ?
C5 C6 C1 121.37(16) . . ?
C5 C6 N1 123.92(15) . . ?
C1 C6 N1 114.69(15) . . ?
N1 N1 C6 114.64(17) 2_556 . ?
C8 C7 C12 117.58(17) . . ?
C8 C7 Si1 121.71(13) . . ?
C12 C7 Si1 120.71(14) . . ?
C9 C8 C7 121.40(17) . . ?
C9 C8 H4 119.3 . . ?
C7 C8 H4 119.3 . . ?
C10 C9 C8 119.55(18) . . ?
C10 C9 H5 120.2 . . ?
C8 C9 H5 120.2 . . ?
C9 C10 C11 120.07(18) . . ?
C9 C10 H6 120.0 . . ?
C11 C10 H6 120.0 . . ?
C12 C11 C10 120.02(18) . . ?
C12 C11 H7 120.0 . . ?
C10 C11 H7 120.0 . . ?
C11 C12 C7 121.36(17) . . ?
C11 C12 H8 119.3 . . ?
C7 C12 H8 119.3 . . ?
C14 C13 C18 117.95(16) . . ?
C14 C13 Si1 119.59(14) . . ?
C18 C13 Si1 122.41(14) . . ?
C15 C14 C13 121.18(18) . . ?
C15 C14 H9 119.4 . . ?
C13 C14 H9 119.4 . . ?
C14 C15 C16 119.97(18) . . ?
C14 C15 H10 120.0 . . ?
C16 C15 H10 120.0 . . ?
C17 C16 C15 119.67(18) . . ?
C17 C16 H11 120.2 . . ?
C15 C16 H11 120.2 . . ?
C16 C17 C18 120.59(18) . . ?
C16 C17 H12 119.7 . . ?
C18 C17 H12 119.7 . . ?
C17 C18 C13 120.61(17) . . ?
C17 C18 H13 119.7 . . ?
C13 C18 H13 119.7 . . ?
C3 C19 H14 109.5 . . ?
C3 C19 H15 109.5 . . ?
H14 C19 H15 109.5 . . ?
C3 C19 H16 109.5 . . ?
H14 C19 H16 109.5 . . ?
H15 C19 H16 109.5 . . ?

loop_
_geom_bond_atom_site_label_1
_geom_bond_atom_site_label_2
_geom_bond_distance
_geom_bond_site_symmetry_2
_geom_bond_publ_flag
Si1 F1 1.6087(12) . ?
Si1 C13 1.8623(19) . ?
Si1 C7 1.8629(19) . ?
Si1 C1 1.8769(19) . ?
C1 C2 1.395(2) . ?
C1 C6 1.401(2) . ?
C2 C3 1.403(3) . ?
C2 H1 0.9500 . ?
C3 C4 1.396(3) . ?
C3 C19 1.503(3) . ?
C4 C5 1.376(3) . ?
C4 H2 0.9500 . ?
C5 C6 1.397(2) . ?
C5 H3 0.9500 . ?
C6 N1 1.424(2) . ?
N1 N1 1.257(3) 2_556 ?
C7 C8 1.399(3) . ?
C7 C12 1.399(3) . ?
C8 C9 1.394(3) . ?
C8 H4 0.9500 . ?
C9 C10 1.382(3) . ?
C9 H5 0.9500 . ?
C10 C11 1.390(3) . ?
C10 H6 0.9500 . ?
C11 C12 1.381(3) . ?
C11 H7 0.9500 . ?
C12 H8 0.9500 . ?
C13 C14 1.394(3) . ?
C13 C18 1.406(3) . ?
C14 C15 1.388(3) . ?
C14 H9 0.9500 . ?
C15 C16 1.391(3) . ?
C15 H10 0.9500 . ?
C16 C17 1.378(3) . ?
C16 H11 0.9500 . ?
C17 C18 1.388(3) . ?
C17 H12 0.9500 . ?
C18 H13 0.9500 . ?
C19 H14 0.9800 . ?
C19 H15 0.9800 . ?
C19 H16 0.9800 . ?

loop_
_geom_torsion_atom_site_label_1
_geom_torsion_atom_site_label_2
_geom_torsion_atom_site_label_3
_geom_torsion_atom_site_label_4
_geom_torsion
_geom_torsion_site_symmetry_1
_geom_torsion_site_symmetry_2
_geom_torsion_site_symmetry_3
_geom_torsion_site_symmetry_4
_geom_torsion_publ_flag
F1 Si1 C1 C2 -11.16(15) . . . . ?
C13 Si1 C1 C2 102.03(15) . . . . ?
C7 Si1 C1 C2 -128.20(14) . . . . ?
F1 Si1 C1 C6 172.50(13) . . . . ?
C13 Si1 C1 C6 -74.31(16) . . . . ?
C7 Si1 C1 C6 55.46(16) . . . . ?
C6 C1 C2 C3 1.7(2) . . . . ?
Si1 C1 C2 C3 -174.75(13) . . . . ?
C1 C2 C3 C4 0.3(3) . . . . ?
C1 C2 C3 C19 179.76(16) . . . . ?
C2 C3 C4 C5 -1.7(3) . . . . ?
C19 C3 C4 C5 178.81(16) . . . . ?
C3 C4 C5 C6 1.1(3) . . . . ?
C4 C5 C6 C1 1.0(3) . . . . ?
C4 C5 C6 N1 179.17(15) . . . . ?
C2 C1 C6 C5 -2.4(2) . . . . ?
Si1 C1 C6 C5 174.07(13) . . . . ?
C2 C1 C6 N1 179.32(14) . . . . ?
Si1 C1 C6 N1 -4.2(2) . . . . ?
C5 C6 N1 N1 14.8(3) . . . 2_556 ?
C1 C6 N1 N1 -166.98(17) . . . 2_556 ?
F1 Si1 C7 C8 -78.87(15) . . . . ?
C13 Si1 C7 C8 167.30(14) . . . . ?
C1 Si1 C7 C8 35.96(17) . . . . ?
F1 Si1 C7 C12 100.59(15) . . . . ?
C13 Si1 C7 C12 -13.23(17) . . . . ?
C1 Si1 C7 C12 -144.57(14) . . . . ?
C12 C7 C8 C9 -1.0(3) . . . . ?
Si1 C7 C8 C9 178.48(14) . . . . ?
C7 C8 C9 C10 1.5(3) . . . . ?
C8 C9 C10 C11 -0.7(3) . . . . ?
C9 C10 C11 C12 -0.4(3) . . . . ?
C10 C11 C12 C7 0.8(3) . . . . ?
C8 C7 C12 C11 -0.1(3) . . . . ?
Si1 C7 C12 C11 -179.63(14) . . . . ?
F1 Si1 C13 C14 2.28(16) . . . . ?
C7 Si1 C13 C14 117.98(15) . . . . ?
C1 Si1 C13 C14 -110.41(15) . . . . ?
F1 Si1 C13 C18 -175.30(13) . . . . ?
C7 Si1 C13 C18 -59.61(16) . . . . ?
C1 Si1 C13 C18 72.00(16) . . . . ?
C18 C13 C14 C15 1.6(3) . . . . ?
Si1 C13 C14 C15 -176.14(14) . . . . ?
C13 C14 C15 C16 -1.3(3) . . . . ?
C14 C15 C16 C17 -0.2(3) . . . . ?
C15 C16 C17 C18 1.3(3) . . . . ?
C16 C17 C18 C13 -1.0(3) . . . . ?
C14 C13 C18 C17 -0.4(3) . . . . ?
Si1 C13 C18 C17 177.18(14) . . . . ?
